data_4060652
_journal_name_full Organometallics
_journal_paper_doi 10.1021/om0508435
_journal_year 2006
_chemical_formula_sum 'C76 H100 Cl4 F12 N8 O12 Rh4 S4'
_chemical_formula_weight 2227.32
_space_group_IT_number 2
_symmetry_cell_setting triclinic
_symmetry_space_group_name_Hall '-P 1'
_symmetry_space_group_name_H-M 'P -1'
_cell_angle_alpha 81.406(3)
_cell_angle_beta 80.098(2)
_cell_angle_gamma 85.367(3)
_cell_formula_units_Z 2
_cell_length_a 12.6755(18)
_cell_length_b 20.868(3)
_cell_length_c 22.048(3)
_cell_measurement_temperature 298(2)
_cell_volume 5671.4(14)
_diffrn_ambient_temperature 298(2)
_exptl_crystal_density_diffrn 1.304
_cod_depositor_comments
;
The following automatic conversions were performed:
'_symmetry_cell_setting' value 'Triclinic' changed to 'triclinic'
according to '/home/saulius/struct/CIF-dictionaries/cif_core.dic'
dictionary named 'cif_core.dic' version 2.4.1 from 2010-06-29.

Automatic conversion script
Id: cif_fix_enum 1527 2010-12-29 10:47:43Z saulius 
;
_cod_database_code 4060652

loop_
_symmetry_equiv_pos_as_xyz
'x, y, z'
'-x, -y, -z'

loop_
_atom_site_label
_atom_site_type_symbol
_atom_site_fract_x
_atom_site_fract_y
_atom_site_fract_z
_atom_site_U_iso_or_equiv
_atom_site_adp_type
_atom_site_occupancy
_atom_site_symmetry_multiplicity
_atom_site_calc_flag
_atom_site_refinement_flags
_atom_site_disorder_assembly
_atom_site_disorder_group
Rh1 Rh 0.15463(10) 0.20040(6) 0.12798(6) 0.0597(4) Uani 1 1 d . . .
Rh2 Rh 0.41031(10) 0.26535(6) 0.04234(6) 0.0610(4) Uani 1 1 d . . .
Cl1 Cl 0.2604(3) 0.20715(18) 0.02317(19) 0.0652(12) Uani 1 1 d . . .
Cl2 Cl 0.3062(3) 0.25515(18) 0.14676(19) 0.0658(12) Uani 1 1 d . . .
N1 N 0.0824(10) 0.2942(6) 0.1033(6) 0.065(4) Uiso 1 1 d . . .
N2 N 0.1075(12) 0.5285(7) -0.0754(8) 0.094(5) Uiso 1 1 d . . .
N3 N 0.1349(12) 0.5272(7) -0.0264(7) 0.085(5) Uiso 1 1 d . . .
N4 N 0.3175(11) 0.3517(6) 0.0157(7) 0.079(4) Uiso 1 1 d . . .
C1 C 0.0748(13) 0.1120(7) 0.1269(8) 0.067(5) Uiso 1 1 d . . .
C2 C 0.1597(13) 0.0971(7) 0.1632(7) 0.069(5) Uiso 1 1 d . . .
H2A H 0.2213 0.0664 0.1543 0.083 Uiso 1 1 calc R . .
C3 C 0.1394(14) 0.1314(8) 0.2144(8) 0.072(5) Uiso 1 1 d . . .
C4 C 0.0414(13) 0.1709(7) 0.2077(8) 0.072(5) Uiso 1 1 d . . .
H4A H 0.0051 0.1994 0.2373 0.086 Uiso 1 1 calc R . .
C5 C 0.0038(14) 0.1593(7) 0.1567(8) 0.072(5) Uiso 1 1 d . . .
H5A H -0.0638 0.1778 0.1439 0.086 Uiso 1 1 calc R . .
C6 C 0.0633(15) 0.0786(8) 0.0716(9) 0.086(6) Uiso 1 1 d . . .
C7 C 0.0142(16) 0.1276(9) 0.0210(9) 0.113(7) Uiso 1 1 d . . .
H7A H 0.0043 0.1052 -0.0124 0.170 Uiso 1 1 calc R . .
H7B H 0.0620 0.1619 0.0052 0.170 Uiso 1 1 calc R . .
H7C H -0.0538 0.1458 0.0393 0.170 Uiso 1 1 calc R . .
C8 C 0.1642(14) 0.0434(8) 0.0428(8) 0.092(6) Uiso 1 1 d . . .
H8A H 0.1914 0.0127 0.0742 0.138 Uiso 1 1 calc R . .
H8B H 0.2172 0.0742 0.0250 0.138 Uiso 1 1 calc R . .
H8C H 0.1480 0.0208 0.0109 0.138 Uiso 1 1 calc R . .
C9 C -0.0210(17) 0.0251(10) 0.1023(10) 0.134(8) Uiso 1 1 d . . .
H9A H 0.0091 -0.0047 0.1333 0.201 Uiso 1 1 calc R . .
H9B H -0.0367 0.0019 0.0708 0.201 Uiso 1 1 calc R . .
H9C H -0.0858 0.0461 0.1214 0.201 Uiso 1 1 calc R . .
C10 C 0.1983(16) 0.1260(9) 0.2694(9) 0.089(6) Uiso 1 1 d . . .
C11 C 0.3111(15) 0.1041(9) 0.2522(9) 0.108(7) Uiso 1 1 d . . .
H11A H 0.3477 0.1373 0.2232 0.162 Uiso 1 1 calc R . .
H11B H 0.3148 0.0652 0.2334 0.162 Uiso 1 1 calc R . .
H11C H 0.3444 0.0955 0.2888 0.162 Uiso 1 1 calc R . .
C12 C 0.1465(17) 0.0698(10) 0.3132(10) 0.126(8) Uiso 1 1 d . . .
H12A H 0.0718 0.0810 0.3256 0.188 Uiso 1 1 calc R . .
H12B H 0.1811 0.0608 0.3493 0.188 Uiso 1 1 calc R . .
H12C H 0.1540 0.0320 0.2924 0.188 Uiso 1 1 calc R . .
C13 C 0.1843(16) 0.1850(9) 0.3040(9) 0.113(7) Uiso 1 1 d . . .
H13A H 0.2150 0.2216 0.2770 0.170 Uiso 1 1 calc R . .
H13B H 0.2199 0.1757 0.3397 0.170 Uiso 1 1 calc R . .
H13C H 0.1093 0.1948 0.3172 0.170 Uiso 1 1 calc R . .
C14 C 0.5619(13) 0.2946(8) 0.0496(8) 0.074(5) Uiso 1 1 d . . .
C15 C 0.5544(11) 0.2267(7) 0.0736(7) 0.061(4) Uiso 1 1 d . . .
H15A H 0.5602 0.2077 0.1164 0.074 Uiso 1 1 calc R . .
C16 C 0.5405(12) 0.1927(7) 0.0279(7) 0.062(4) Uiso 1 1 d . . .
C17 C 0.5363(13) 0.2371(8) -0.0274(8) 0.076(5) Uiso 1 1 d . . .
H17A H 0.5294 0.2267 -0.0684 0.091 Uiso 1 1 calc R . .
C18 C 0.5514(13) 0.2997(8) -0.0116(8) 0.074(5) Uiso 1 1 d . . .
H18A H 0.5559 0.3400 -0.0408 0.088 Uiso 1 1 calc R . .
C19 C 0.5918(17) 0.3431(10) 0.0856(10) 0.100(6) Uiso 1 1 d . . .
C20 C 0.7126(19) 0.3321(11) 0.0853(11) 0.146(9) Uiso 1 1 d . . .
H20A H 0.7276 0.2900 0.1075 0.219 Uiso 1 1 calc R . .
H20B H 0.7370 0.3648 0.1051 0.219 Uiso 1 1 calc R . .
H20C H 0.7492 0.3345 0.0432 0.219 Uiso 1 1 calc R . .
C21 C 0.5356(17) 0.3376(9) 0.1487(10) 0.120(8) Uiso 1 1 d . . .
H21A H 0.4599 0.3446 0.1484 0.180 Uiso 1 1 calc R . .
H21B H 0.5592 0.3694 0.1698 0.180 Uiso 1 1 calc R . .
H21C H 0.5503 0.2949 0.1697 0.180 Uiso 1 1 calc R . .
C22 C 0.5779(17) 0.4103(9) 0.0488(10) 0.128(8) Uiso 1 1 d . . .
H22A H 0.5031 0.4209 0.0476 0.192 Uiso 1 1 calc R . .
H22B H 0.6159 0.4105 0.0072 0.192 Uiso 1 1 calc R . .
H22C H 0.6059 0.4419 0.0684 0.192 Uiso 1 1 calc R . .
C23 C 0.5374(14) 0.1217(8) 0.0298(8) 0.075(5) Uiso 1 1 d . . .
C24 C 0.6562(16) 0.0926(9) 0.0272(9) 0.117(7) Uiso 1 1 d . . .
H24A H 0.6987 0.1103 -0.0111 0.175 Uiso 1 1 calc R . .
H24B H 0.6574 0.0463 0.0297 0.175 Uiso 1 1 calc R . .
H24C H 0.6852 0.1037 0.0616 0.175 Uiso 1 1 calc R . .
C25 C 0.4769(14) 0.0919(8) 0.0898(8) 0.086(6) Uiso 1 1 d . . .
H25A H 0.4029 0.1072 0.0930 0.130 Uiso 1 1 calc R . .
H25B H 0.5065 0.1036 0.1235 0.130 Uiso 1 1 calc R . .
H25C H 0.4821 0.0455 0.0915 0.130 Uiso 1 1 calc R . .
C26 C 0.4895(16) 0.1034(9) -0.0245(9) 0.105(7) Uiso 1 1 d . . .
H26A H 0.4162 0.1200 -0.0219 0.158 Uiso 1 1 calc R . .
H26B H 0.4924 0.0570 -0.0223 0.158 Uiso 1 1 calc R . .
H26C H 0.5299 0.1217 -0.0632 0.158 Uiso 1 1 calc R . .
C27 C 0.0465(12) 0.3084(7) 0.0495(7) 0.062(4) Uiso 1 1 d . . .
H27A H 0.0604 0.2796 0.0203 0.074 Uiso 1 1 calc R . .
C28 C -0.0120(13) 0.3666(8) 0.0373(8) 0.073(5) Uiso 1 1 d . . .
H28A H -0.0350 0.3776 -0.0010 0.088 Uiso 1 1 calc R . .
C29 C -0.0353(13) 0.4067(8) 0.0795(8) 0.066(5) Uiso 1 1 d . . .
C30 C -0.0012(14) 0.3930(9) 0.1353(9) 0.091(6) Uiso 1 1 d . . .
H30A H -0.0174 0.4215 0.1646 0.109 Uiso 1 1 calc R . .
C31 C 0.0591(14) 0.3346(8) 0.1474(9) 0.083(5) Uiso 1 1 d . . .
H31A H 0.0830 0.3235 0.1854 0.100 Uiso 1 1 calc R . .
C32 C 0.2016(14) 0.4644(9) -0.0188(9) 0.082(5) Uiso 1 1 d . . .
C33 C 0.2235(14) 0.4557(8) 0.0376(9) 0.087(6) Uiso 1 1 d . . .
H33A H 0.2014 0.4863 0.0645 0.104 Uiso 1 1 calc R . .
C34 C 0.2848(13) 0.3953(8) 0.0569(8) 0.081(5) Uiso 1 1 d . . .
H34A H 0.3014 0.3868 0.0970 0.097 Uiso 1 1 calc R . .
C35 C 0.2973(14) 0.3623(8) -0.0431(9) 0.089(6) Uiso 1 1 d . . .
H35A H 0.3228 0.3331 -0.0710 0.107 Uiso 1 1 calc R . .
C36 C 0.2330(15) 0.4220(9) -0.0618(9) 0.096(6) Uiso 1 1 d . . .
H36A H 0.2143 0.4307 -0.1014 0.115 Uiso 1 1 calc R . .
Rh3 Rh 0.88062(11) 0.73562(7) 0.42465(6) 0.0707(5) Uani 1 1 d . . .
Rh4 Rh 0.64490(11) 0.78948(7) 0.34602(7) 0.0768(5) Uani 1 1 d . . .
Cl3 Cl 0.7053(3) 0.7936(2) 0.4442(2) 0.0773(13) Uani 1 1 d . . .
Cl4 Cl 0.8234(4) 0.7341(2) 0.3247(2) 0.0837(14) Uani 1 1 d . . .
N5 N 0.8002(11) 0.6474(7) 0.4613(7) 0.079(4) Uiso 1 1 d . . .
N6 N 0.3620(14) 0.5282(8) 0.4801(9) 0.114(6) Uiso 1 1 d . . .
N7 N 0.4066(15) 0.5198(8) 0.4374(9) 0.112(6) Uiso 1 1 d . . .
N8 N 0.5767(11) 0.7006(6) 0.3832(7) 0.074(4) Uiso 1 1 d . . .
C37 C 1.0490(14) 0.7099(8) 0.4119(8) 0.077(5) Uiso 1 1 d . . .
C38 C 1.0315(14) 0.7786(8) 0.3883(9) 0.084(6) Uiso 1 1 d . . .
H38A H 1.0518 0.7964 0.3445 0.101 Uiso 1 1 calc R . .
C39 C 0.9792(13) 0.8163(8) 0.4336(8) 0.070(5) Uiso 1 1 d . . .
C40 C 0.9632(13) 0.7713(8) 0.4893(8) 0.073(5) Uiso 1 1 d . . .
H40A H 0.9305 0.7819 0.5304 0.088 Uiso 1 1 calc R . .
C41 C 1.0096(15) 0.7088(9) 0.4758(9) 0.096(6) Uiso 1 1 d . . .
H41A H 1.0123 0.6702 0.5069 0.115 Uiso 1 1 calc R . .
C42 C 1.1138(18) 0.6562(11) 0.3856(11) 0.111(7) Uiso 1 1 d . . .
C43 C 1.226(2) 0.6784(13) 0.3729(13) 0.190(12) Uiso 1 1 d . . .
H43A H 1.2499 0.6798 0.4116 0.285 Uiso 1 1 calc R . .
H43B H 1.2267 0.7210 0.3493 0.285 Uiso 1 1 calc R . .
H43C H 1.2720 0.6488 0.3498 0.285 Uiso 1 1 calc R . .
C44 C 1.0884(19) 0.6537(10) 0.3184(10) 0.142(9) Uiso 1 1 d . . .
H44A H 1.1317 0.6193 0.3005 0.213 Uiso 1 1 calc R . .
H44B H 1.1040 0.6943 0.2927 0.213 Uiso 1 1 calc R . .
H44C H 1.0139 0.6461 0.3211 0.213 Uiso 1 1 calc R . .
C45 C 1.098(2) 0.5892(11) 0.4226(11) 0.161(10) Uiso 1 1 d . . .
H45A H 1.1177 0.5886 0.4630 0.241 Uiso 1 1 calc R . .
H45B H 1.1430 0.5576 0.4012 0.241 Uiso 1 1 calc R . .
H45C H 1.0246 0.5792 0.4272 0.241 Uiso 1 1 calc R . .
C46 C 0.9535(16) 0.8875(9) 0.4275(9) 0.089(6) Uiso 1 1 d . . .
C47 C 1.0650(18) 0.9165(10) 0.4208(11) 0.141(9) Uiso 1 1 d . . .
H47A H 1.0565 0.9630 0.4151 0.211 Uiso 1 1 calc R . .
H47B H 1.1114 0.9025 0.3854 0.211 Uiso 1 1 calc R . .
H47C H 1.0958 0.9018 0.4576 0.211 Uiso 1 1 calc R . .
C48 C 0.9174(16) 0.9112(9) 0.3658(9) 0.110(7) Uiso 1 1 d . . .
H48A H 0.8473 0.8965 0.3664 0.164 Uiso 1 1 calc R . .
H48B H 0.9670 0.8942 0.3332 0.164 Uiso 1 1 calc R . .
H48C H 0.9150 0.9577 0.3586 0.164 Uiso 1 1 calc R . .
C49 C 0.8858(17) 0.9075(9) 0.4779(10) 0.121(8) Uiso 1 1 d . . .
H49A H 0.8170 0.8900 0.4813 0.181 Uiso 1 1 calc R . .
H49B H 0.8779 0.9540 0.4726 0.181 Uiso 1 1 calc R . .
H49C H 0.9155 0.8923 0.5151 0.181 Uiso 1 1 calc R . .
C50 C 0.6560(16) 0.8484(9) 0.2536(9) 0.092(6) Uiso 1 1 d . . .
C51 C 0.6432(15) 0.8871(9) 0.3001(9) 0.089(6) Uiso 1 1 d . . .
H51A H 0.6962 0.9176 0.3031 0.107 Uiso 1 1 calc R . .
C52 C 0.5434(14) 0.8790(8) 0.3445(8) 0.074(5) Uiso 1 1 d . . .
C53 C 0.5018(17) 0.8304(9) 0.3217(9) 0.098(6) Uiso 1 1 d . . .
H53A H 0.4329 0.8126 0.3413 0.118 Uiso 1 1 calc R . .
C54 C 0.5586(17) 0.8098(10) 0.2696(10) 0.113(7) Uiso 1 1 d . . .
H54A H 0.5375 0.7784 0.2457 0.135 Uiso 1 1 calc R . .
C55 C 0.7375(18) 0.8459(10) 0.1955(10) 0.106(7) Uiso 1 1 d . . .
C56 C 0.8344(17) 0.8703(10) 0.2065(10) 0.128(8) Uiso 1 1 d . . .
H56A H 0.8674 0.8390 0.2351 0.192 Uiso 1 1 calc R . .
H56B H 0.8177 0.9102 0.2238 0.192 Uiso 1 1 calc R . .
H56C H 0.8829 0.8780 0.1679 0.192 Uiso 1 1 calc R . .
C57 C 0.7569(19) 0.7860(11) 0.1738(11) 0.145(9) Uiso 1 1 d . . .
H57A H 0.7854 0.7549 0.2045 0.217 Uiso 1 1 calc R . .
H57B H 0.8077 0.7902 0.1360 0.217 Uiso 1 1 calc R . .
H57C H 0.6911 0.7715 0.1661 0.217 Uiso 1 1 calc R . .
C58 C 0.692(2) 0.8972(12) 0.1474(12) 0.176(11) Uiso 1 1 d . . .
H58A H 0.6242 0.8846 0.1409 0.264 Uiso 1 1 calc R . .
H58B H 0.7411 0.9006 0.1089 0.264 Uiso 1 1 calc R . .
H58C H 0.6825 0.9385 0.1626 0.264 Uiso 1 1 calc R . .
C59 C 0.5022(17) 0.9178(10) 0.3907(10) 0.108(7) Uiso 1 1 d . . .
C60 C 0.5847(17) 0.9549(9) 0.4147(9) 0.122(8) Uiso 1 1 d . . .
H60A H 0.6340 0.9243 0.4338 0.183 Uiso 1 1 calc R . .
H60B H 0.5476 0.9813 0.4448 0.183 Uiso 1 1 calc R . .
H60C H 0.6235 0.9821 0.3805 0.183 Uiso 1 1 calc R . .
C61 C 0.429(2) 0.8750(12) 0.4441(11) 0.165(10) Uiso 1 1 d . . .
H61A H 0.4726 0.8431 0.4659 0.247 Uiso 1 1 calc R . .
H61B H 0.3796 0.8537 0.4263 0.247 Uiso 1 1 calc R . .
H61C H 0.3891 0.9023 0.4726 0.247 Uiso 1 1 calc R . .
C62 C 0.415(2) 0.9704(11) 0.3599(11) 0.159(10) Uiso 1 1 d . . .
H62A H 0.4517 0.9984 0.3257 0.239 Uiso 1 1 calc R . .
H62B H 0.3782 0.9959 0.3908 0.239 Uiso 1 1 calc R . .
H62C H 0.3635 0.9474 0.3454 0.239 Uiso 1 1 calc R . .
C63 C 0.7506(15) 0.6384(9) 0.5216(9) 0.096(6) Uiso 1 1 d . . .
H63A H 0.7503 0.6701 0.5472 0.115 Uiso 1 1 calc R . .
C64 C 0.7002(15) 0.5807(9) 0.5441(10) 0.098(6) Uiso 1 1 d . . .
H64A H 0.6697 0.5726 0.5858 0.117 Uiso 1 1 calc R . .
C65 C 0.6955(15) 0.5386(9) 0.5082(10) 0.090(6) Uiso 1 1 d . . .
C66 C 0.7513(16) 0.5430(10) 0.4512(10) 0.108(7) Uiso 1 1 d . . .
H66A H 0.7562 0.5088 0.4281 0.129 Uiso 1 1 calc R . .
C67 C 0.8026(14) 0.6003(9) 0.4265(9) 0.088(6) Uiso 1 1 d . . .
H67A H 0.8384 0.6054 0.3857 0.105 Uiso 1 1 calc R . .
C68 C 0.4675(15) 0.5883(9) 0.4248(9) 0.086(6) Uiso 1 1 d . . .
C69 C 0.4729(14) 0.6320(9) 0.4646(9) 0.088(6) Uiso 1 1 d . . .
H69A H 0.4394 0.6245 0.5058 0.106 Uiso 1 1 calc R . .
C70 C 0.5295(14) 0.6883(8) 0.4429(9) 0.084(6) Uiso 1 1 d . . .
H70A H 0.5344 0.7175 0.4701 0.101 Uiso 1 1 calc R . .
C71 C 0.5748(15) 0.6545(9) 0.3471(9) 0.095(6) Uiso 1 1 d . . .
H71A H 0.6139 0.6603 0.3071 0.114 Uiso 1 1 calc R . .
C72 C 0.5187(16) 0.5989(10) 0.3656(10) 0.106(7) Uiso 1 1 d . . .
H72A H 0.5163 0.5696 0.3380 0.127 Uiso 1 1 calc R . .
S1 S 0.7057(6) 0.1597(3) 0.2110(3) 0.127(2) Uiso 1 1 d . . .
O1 O 0.5879(16) 0.1730(8) 0.2190(8) 0.174(7) Uiso 1 1 d . . .
O2 O 0.7556(15) 0.1986(8) 0.2442(8) 0.171(7) Uiso 1 1 d . . .
O3 O 0.7569(12) 0.1511(7) 0.1487(7) 0.135(5) Uiso 1 1 d . . .
F1 F 0.6808(17) 0.0852(10) 0.3087(10) 0.249(8) Uiso 1 1 d . . .
F2 F 0.8148(18) 0.0665(9) 0.2546(9) 0.242(8) Uiso 1 1 d . . .
F3 F 0.692(2) 0.0513(12) 0.2377(13) 0.319(12) Uiso 1 1 d . . .
S2 S 0.0592(9) 0.3564(5) 0.3394(5) 0.194(4) Uiso 1 1 d . . .
O4 O -0.002(2) 0.3304(11) 0.2955(12) 0.242(10) Uiso 1 1 d . . .
O5 O 0.1138(18) 0.3121(11) 0.3808(11) 0.219(9) Uiso 1 1 d . . .
C74 C -0.038(3) 0.4015(16) 0.3821(17) 0.202(13) Uiso 1 1 d . . .
O6 O 0.199(3) 0.3811(18) 0.2690(18) 0.403(19) Uiso 1 1 d . . .
F4 F 0.044(4) 0.466(2) 0.284(2) 0.58(3) Uiso 1 1 d . . .
F5 F 0.038(3) 0.4302(17) 0.4147(18) 0.422(19) Uiso 1 1 d . . .
S3 S 0.2439(9) 0.7483(5) 0.5195(5) 0.219(4) Uiso 1 1 d . . .
S4 S 0.137(2) 0.8306(11) 0.2300(11) 0.455(12) Uiso 1 1 d . . .
C76 C 0.235(3) 0.8852(17) 0.2267(17) 0.169(11) Uiso 1 1 d . . .
O10 O 0.303(3) 0.8161(18) 0.1995(17) 0.367(17) Uiso 1 1 d . . .
O11 O 1.011(3) 0.6312(18) 0.1468(18) 0.41(2) Uiso 1 1 d . . .
O12 O 0.199(2) 0.8845(12) 0.1299(13) 0.268(11) Uiso 1 1 d . . .
F10 F 0.255(3) 0.8621(14) 0.2811(16) 0.350(15) Uiso 1 1 d . . .
F11 F 0.302(3) 0.9281(15) 0.1797(15) 0.365(15) Uiso 1 1 d . . .
F12 F 0.146(3) 0.9386(16) 0.2245(14) 0.376(15) Uiso 1 1 d . . .
C75 C 0.101(2) 0.8529(15) 0.5949(13) 0.136(9) Uiso 1 1 d . . .
F8 F 0.1563(15) 0.8875(9) 0.5830(8) 0.194(7) Uiso 1 1 d . . .
F7 F 0.139(4) 0.799(2) 0.629(2) 0.47(2) Uiso 1 1 d . . .
O7 O 0.239(3) 0.7508(19) 0.603(2) 0.41(2) Uiso 1 1 d . . .
F6 F 0.144(3) 0.4463(17) 0.358(2) 0.45(2) Uiso 1 1 d . . .
C73 C 0.8623(15) 0.2585(9) 0.9405(9) 0.095(6) Uiso 1 1 d . . .
F9 F 0.7950(13) 0.5576(8) 0.2692(7) 0.196(6) Uiso 1 1 d . . .
O8 O 0.5164(19) 0.4410(10) 0.8366(11) 0.236(10) Uiso 1 1 d . . .
O9 O 0.4213(18) 0.1621(10) 0.4050(10) 0.229(9) Uiso 1 1 d . . .

loop_
_atom_site_aniso_label
_atom_site_aniso_U_11
_atom_site_aniso_U_22
_atom_site_aniso_U_33
_atom_site_aniso_U_23
_atom_site_aniso_U_13
_atom_site_aniso_U_12
Rh1 0.0483(8) 0.0522(8) 0.0759(11) 0.0002(7) -0.0124(7) 0.0012(6)
Rh2 0.0499(8) 0.0509(8) 0.0793(11) 0.0040(7) -0.0150(7) 0.0000(6)
Cl1 0.063(3) 0.061(3) 0.074(3) -0.009(2) -0.017(2) -0.001(2)
Cl2 0.062(3) 0.064(3) 0.073(3) 0.000(2) -0.022(2) -0.005(2)
Rh3 0.0670(10) 0.0753(10) 0.0686(11) 0.0044(7) -0.0202(8) -0.0029(7)
Rh4 0.0691(10) 0.0825(11) 0.0733(11) 0.0146(8) -0.0193(8) -0.0025(8)
Cl3 0.072(3) 0.084(3) 0.073(3) -0.008(2) -0.011(3) 0.007(2)
Cl4 0.077(3) 0.103(4) 0.071(3) -0.008(3) -0.021(3) 0.002(3)

loop_
_geom_bond_atom_site_label_1
_geom_bond_atom_site_label_2
_geom_bond_distance
_geom_bond_site_symmetry_2
_geom_bond_publ_flag
Rh1 C5 2.116(16) . ?
Rh1 C4 2.117(15) . ?
Rh1 N1 2.128(12) . ?
Rh1 C1 2.179(16) . ?
Rh1 C2 2.178(15) . ?
Rh1 C3 2.199(16) . ?
Rh1 Cl2 2.436(4) . ?
Rh1 Cl1 2.455(4) . ?
Rh2 C18 2.085(16) . ?
Rh2 C14 2.100(18) . ?
Rh2 C15 2.119(15) . ?
Rh2 C17 2.130(16) . ?
Rh2 N4 2.134(14) . ?
Rh2 C16 2.163(15) . ?
Rh2 Cl2 2.438(4) . ?
Rh2 Cl1 2.463(4) . ?
N1 C27 1.329(17) . ?
N1 C31 1.359(18) . ?
N2 N3 1.187(18) . ?
N2 C29 1.570(19) 2_565 ?
N3 C32 1.50(2) . ?
N4 C35 1.35(2) . ?
N4 C34 1.372(18) . ?
C1 C5 1.435(19) . ?
C1 C2 1.44(2) . ?
C1 C6 1.53(2) . ?
C2 C3 1.40(2) . ?
C3 C4 1.45(2) . ?
C3 C10 1.52(2) . ?
C4 C5 1.35(2) . ?
C6 C8 1.51(2) . ?
C6 C7 1.57(2) . ?
C6 C9 1.60(2) . ?
C10 C11 1.47(2) . ?
C10 C12 1.52(2) . ?
C10 C13 1.53(2) . ?
C14 C18 1.36(2) . ?
C14 C15 1.440(19) . ?
C14 C19 1.49(2) . ?
C15 C16 1.357(19) . ?
C16 C17 1.423(19) . ?
C16 C23 1.481(19) . ?
C17 C18 1.44(2) . ?
C19 C21 1.44(2) . ?
C19 C22 1.53(2) . ?
C19 C20 1.53(3) . ?
C23 C25 1.49(2) . ?
C23 C26 1.54(2) . ?
C23 C24 1.57(2) . ?
C27 C28 1.387(19) . ?
C28 C29 1.325(19) . ?
C29 C30 1.36(2) . ?
C29 N2 1.570(19) 2_565 ?
C30 C31 1.40(2) . ?
C32 C33 1.30(2) . ?
C32 C36 1.38(2) . ?
C33 C34 1.47(2) . ?
C35 C36 1.48(2) . ?
Rh3 C41 2.13(2) . ?
Rh3 C37 2.139(17) . ?
Rh3 C40 2.153(17) . ?
Rh3 C38 2.154(17) . ?
Rh3 N5 2.157(14) . ?
Rh3 C39 2.226(17) . ?
Rh3 Cl4 2.441(5) . ?
Rh3 Cl3 2.446(4) . ?
Rh4 C53 2.06(2) . ?
Rh4 N8 2.103(13) . ?
Rh4 C51 2.135(17) . ?
Rh4 C54 2.14(2) . ?
Rh4 C52 2.180(17) . ?
Rh4 C50 2.207(19) . ?
Rh4 Cl3 2.433(5) . ?
Rh4 Cl4 2.459(5) . ?
N5 C67 1.330(19) . ?
N5 C63 1.363(19) . ?
N6 N7 1.04(2) . ?
N6 C65 1.59(2) 2_666 ?
N7 C68 1.64(2) . ?
N8 C71 1.34(2) . ?
N8 C70 1.345(18) . ?
C37 C41 1.41(2) . ?
C37 C38 1.46(2) . ?
C37 C42 1.47(2) . ?
C38 C39 1.41(2) . ?
C39 C40 1.42(2) . ?
C39 C46 1.49(2) . ?
C40 C41 1.44(2) . ?
C42 C43 1.49(3) . ?
C42 C45 1.52(3) . ?
C42 C44 1.58(3) . ?
C46 C49 1.38(2) . ?
C46 C48 1.51(2) . ?
C46 C47 1.56(2) . ?
C50 C51 1.38(2) . ?
C50 C54 1.49(2) . ?
C50 C55 1.50(2) . ?
C51 C52 1.47(2) . ?
C52 C53 1.37(2) . ?
C52 C59 1.40(2) . ?
C53 C54 1.35(2) . ?
C55 C57 1.39(2) . ?
C55 C56 1.44(3) . ?
C55 C58 1.54(3) . ?
C59 C60 1.56(3) . ?
C59 C61 1.58(3) . ?
C59 C62 1.65(3) . ?
C63 C64 1.39(2) . ?
C64 C65 1.28(2) . ?
C65 C66 1.33(2) . ?
C65 N6 1.59(2) 2_666 ?
C66 C67 1.40(2) . ?
C68 C72 1.35(2) . ?
C68 C69 1.37(2) . ?
C69 C70 1.40(2) . ?
C71 C72 1.38(2) . ?
S1 O2 1.421(19) . ?
S1 O3 1.445(14) . ?
S1 O1 1.481(18) . ?
F2 F3 1.73(3) . ?
S2 O5 1.42(2) . ?
S2 O4 1.52(3) . ?
S2 C74 1.72(3) . ?
C74 F5 1.51(4) . ?
F5 F6 1.69(4) . ?
S3 O7 1.83(4) . ?
S4 C76 1.74(4) . ?
S4 O10 2.10(4) . ?
C76 F10 1.28(4) . ?
C76 F11 1.46(4) . ?
C76 F12 1.53(4) . ?
C75 F8 1.02(3) . ?
C75 F7 1.36(5) . ?
F7 O7 1.63(5) . ?
